data_4077055
loop_
_publ_author_name
'Jung, Hyun Min'
'Choi, Jun Ho'
'Lee, Soon Ok'
'Kim, Yu Hwan'
'Park, Jung Hye'
'Park, Jaiwook'

_publ_section_title
;
 Facile Synthesis of (\h5-Ph4C4COH)(CO)2RuCl and Catalytic Oxidation of
 Alcohols with Chloroform
;
_journal_issue 25
_journal_name_full Organometallics
_journal_page_first 5674
_journal_paper_doi 10.1021/om020516m
_journal_volume 21
_journal_year 2002
_chemical_formula_sum 'C31 H21 Cl O3 Ru'
_chemical_formula_weight 578.00
_chemical_name_systematic
; 
 ? 
;
_space_group_IT_number 14
_symmetry_cell_setting monoclinic
_symmetry_space_group_name_Hall '-P 2yn'
_symmetry_space_group_name_H-M 'P 1 21/n 1'
_atom_sites_solution_hydrogens geom
_atom_sites_solution_primary direct
_atom_sites_solution_secondary difmap
_audit_creation_method SHELXL-97
_cell_angle_alpha 90.00
_cell_angle_beta 101.5400(10)
_cell_angle_gamma 90.00
_cell_formula_units_Z 4
_cell_length_a 11.7387(3)
_cell_length_b 8.1410(2)
_cell_length_c 27.1190(7)
_cell_measurement_temperature 233(2)
_cell_volume 2539.23(11)
_computing_cell_refinement 'Bruker SMART'
_computing_data_collection 'Bruker SMART'
_computing_data_reduction 'Bruker SHELXTL'
_computing_molecular_graphics 'Bruker SHELXTL'
_computing_publication_material 'Bruker SHELXTL'
_computing_structure_refinement 'SHELXL-97 (Sheldrick, 1997)'
_computing_structure_solution 'SHELXS-97 (Sheldrick, 1990)'
_diffrn_ambient_temperature 233(2)
_diffrn_measured_fraction_theta_full 0.989
_diffrn_measured_fraction_theta_max 0.989
_diffrn_measurement_device_type 'CCD area detector'
_diffrn_measurement_method 'phi and omega scans'
_diffrn_radiation_monochromator graphite
_diffrn_radiation_source 'fine-focus sealed tube'
_diffrn_radiation_type MoK\a
_diffrn_radiation_wavelength 0.71073
_diffrn_reflns_av_R_equivalents 0.0807
_diffrn_reflns_av_sigmaI/netI 0.0575
_diffrn_reflns_limit_h_max 13
_diffrn_reflns_limit_h_min -11
_diffrn_reflns_limit_k_max 6
_diffrn_reflns_limit_k_min -9
_diffrn_reflns_limit_l_max 31
_diffrn_reflns_limit_l_min -29
_diffrn_reflns_number 10162
_diffrn_reflns_theta_full 24.22
_diffrn_reflns_theta_max 24.22
_diffrn_reflns_theta_min 1.78
_exptl_absorpt_coefficient_mu 0.754
_exptl_absorpt_correction_T_max 0.9284
_exptl_absorpt_correction_T_min 0.8639
_exptl_absorpt_correction_type none
_exptl_crystal_colour yellow
_exptl_crystal_density_diffrn 1.512
_exptl_crystal_density_method 'not measured'
_exptl_crystal_description block
_exptl_crystal_F_000 1168
_exptl_crystal_size_max 0.20
_exptl_crystal_size_mid 0.20
_exptl_crystal_size_min 0.10
_refine_diff_density_max 0.594
_refine_diff_density_min -1.035
_refine_diff_density_rms 0.194
_refine_ls_extinction_method none
_refine_ls_goodness_of_fit_ref 1.171
_refine_ls_hydrogen_treatment mixed
_refine_ls_matrix_type full
_refine_ls_number_parameters 329
_refine_ls_number_reflns 4057
_refine_ls_number_restraints 0
_refine_ls_restrained_S_all 1.171
_refine_ls_R_factor_all 0.0621
_refine_ls_R_factor_gt 0.0467
_refine_ls_shift/su_max 0.000
_refine_ls_shift/su_mean 0.000
_refine_ls_structure_factor_coef Fsqd
_refine_ls_weighting_details 'calc w=1/[\s^2^(Fo^2^)+(0.0794P)^2^+1.7202P] where P=(Fo^2^+2Fc^2^)/3'
_refine_ls_weighting_scheme calc
_refine_ls_wR_factor_gt 0.1243
_refine_ls_wR_factor_ref 0.1379
_reflns_number_gt 3484
_reflns_number_total 4057
_reflns_threshold_expression >2sigma(I)
_cod_data_source_file om020516m.cif
_cod_data_source_block
;
;
_cod_depositor_comments
;
The following automatic conversions were performed:

'_symmetry_cell_setting' value 'Monoclinic' changed to 'monoclinic'
according to /home/saulius/struct/CIF-dictionaries/cif_core.dic
dictionary named 'cif_core.dic' version 2.4.1 from 2010-06-29.

Automatic conversion script
Id: cif_fix_values 1715 2011-07-08 13:25:40Z adriana 
;
_cod_original_sg_symbol_H-M P2(1)/n
_cod_database_code 4077055

loop_
_symmetry_equiv_pos_as_xyz
'x, y, z'
'-x+1/2, y+1/2, -z+1/2'
'-x, -y, -z'
'x-1/2, -y-1/2, z-1/2'

loop_
_atom_site_label
_atom_site_type_symbol
_atom_site_fract_x
_atom_site_fract_y
_atom_site_fract_z
_atom_site_U_iso_or_equiv
_atom_site_adp_type
_atom_site_occupancy
_atom_site_symmetry_multiplicity
_atom_site_calc_flag
_atom_site_refinement_flags
Ru1 Ru 0.37923(3) 0.96116(5) 0.105315(12) 0.02486(17) Uani 1 1 d .
Cl Cl 0.33270(11) 0.80312(17) 0.02883(5) 0.0436(3) Uani 1 1 d .
O1 O 0.4494(3) 1.1834(5) 0.01306(12) 0.0343(8) Uani 1 1 d .
O2 O 0.1627(3) 0.8328(6) 0.13572(16) 0.0571(11) Uani 1 1 d .
O3 O 0.5202(5) 0.6808(6) 0.1589(2) 0.0917(19) Uani 1 1 d .
C1 C 0.4358(4) 1.1816(6) 0.06007(16) 0.0270(10) Uani 1 1 d .
C2 C 0.3257(4) 1.2097(5) 0.07351(16) 0.0248(9) Uani 1 1 d .
C3 C 0.3448(4) 1.2126(5) 0.12745(16) 0.0239(9) Uani 1 1 d .
C4 C 0.4662(4) 1.1728(5) 0.14692(16) 0.0236(9) Uani 1 1 d .
C5 C 0.5216(4) 1.1507(5) 0.10442(15) 0.0243(9) Uani 1 1 d .
C6 C 0.2185(4) 1.2535(6) 0.03601(16) 0.0251(9) Uani 1 1 d .
C7 C 0.2260(4) 1.3747(7) 0.00096(18) 0.0374(12) Uani 1 1 d .
H7A H 0.2975 1.4270 0.0011 0.045 Uiso 1 1 calc R
C8 C 0.1289(5) 1.4189(7) -0.0343(2) 0.0491(14) Uani 1 1 d .
H8A H 0.1343 1.4998 -0.0584 0.059 Uiso 1 1 calc R
C9 C 0.0242(5) 1.3438(7) -0.0337(2) 0.0459(14) Uani 1 1 d .
H9A H -0.0421 1.3750 -0.0574 0.055 Uiso 1 1 calc R
C10 C 0.0153(4) 1.2253(7) 0.0005(2) 0.0396(12) Uani 1 1 d .
H10A H -0.0568 1.1749 0.0004 0.048 Uiso 1 1 calc R
C11 C 0.1130(4) 1.1788(6) 0.03555(18) 0.0329(11) Uani 1 1 d .
H11A H 0.1071 1.0960 0.0591 0.039 Uiso 1 1 calc R
C12 C 0.2586(4) 1.2619(6) 0.15782(16) 0.0255(10) Uani 1 1 d .
C13 C 0.1967(4) 1.4073(6) 0.14549(17) 0.0312(11) Uani 1 1 d .
H13A H 0.2069 1.4690 0.1174 0.037 Uiso 1 1 calc R
C14 C 0.1197(4) 1.4602(7) 0.1749(2) 0.0426(13) Uani 1 1 d .
H14A H 0.0787 1.5590 0.1670 0.051 Uiso 1 1 calc R
C15 C 0.1031(4) 1.3696(8) 0.21547(19) 0.0435(13) Uani 1 1 d .
H15A H 0.0487 1.4041 0.2344 0.052 Uiso 1 1 calc R
C16 C 0.1668(5) 1.2269(7) 0.22854(19) 0.0435(13) Uani 1 1 d .
H16A H 0.1573 1.1667 0.2570 0.052 Uiso 1 1 calc R
C17 C 0.2434(4) 1.1737(7) 0.19984(17) 0.0331(11) Uani 1 1 d .
H17A H 0.2860 1.0766 0.2087 0.040 Uiso 1 1 calc R
C18 C 0.5296(4) 1.1837(6) 0.19966(16) 0.0279(10) Uani 1 1 d .
C19 C 0.5088(4) 1.3142(7) 0.22976(18) 0.0379(12) Uani 1 1 d .
H19A H 0.4513 1.3923 0.2173 0.045 Uiso 1 1 calc R
C20 C 0.5736(5) 1.3283(9) 0.2784(2) 0.0544(16) Uani 1 1 d .
H20A H 0.5583 1.4148 0.2991 0.065 Uiso 1 1 calc R
C21 C 0.6594(5) 1.2171(9) 0.2965(2) 0.0543(17) Uani 1 1 d .
H21A H 0.7022 1.2272 0.3296 0.065 Uiso 1 1 calc R
C22 C 0.6831(5) 1.0927(8) 0.26694(19) 0.0464(14) Uani 1 1 d .
H22A H 0.7440 1.0194 0.2792 0.056 Uiso 1 1 calc R
C23 C 0.6179(4) 1.0728(7) 0.21864(18) 0.0347(11) Uani 1 1 d .
H23A H 0.6334 0.9843 0.1987 0.042 Uiso 1 1 calc R
C24 C 0.6478(4) 1.1363(6) 0.10649(15) 0.0274(10) Uani 1 1 d .
C25 C 0.7155(4) 1.2687(7) 0.12698(18) 0.0365(12) Uani 1 1 d .
H25A H 0.6801 1.3616 0.1379 0.044 Uiso 1 1 calc R
C26 C 0.8346(4) 1.2645(8) 0.1314(2) 0.0466(14) Uani 1 1 d .
H26A H 0.8806 1.3528 0.1463 0.056 Uiso 1 1 calc R
C27 C 0.8854(4) 1.1309(10) 0.1139(2) 0.0537(17) Uani 1 1 d .
H27A H 0.9664 1.1286 0.1164 0.064 Uiso 1 1 calc R
C28 C 0.8199(5) 1.0016(8) 0.0929(2) 0.0477(15) Uani 1 1 d .
H28A H 0.8558 0.9111 0.0808 0.057 Uiso 1 1 calc R
C29 C 0.6994(5) 1.0025(7) 0.08929(18) 0.0382(12) Uani 1 1 d .
H29A H 0.6542 0.9125 0.0752 0.046 Uiso 1 1 calc R
C30 C 0.2449(4) 0.8761(6) 0.12400(17) 0.0347(11) Uani 1 1 d .
C31 C 0.4693(5) 0.7848(8) 0.1392(2) 0.0508(15) Uani 1 1 d .
H1O H 0.507(5) 1.183(7) 0.008(2) 0.030(16) Uiso 1 1 d .

loop_
_atom_site_aniso_label
_atom_site_aniso_U_11
_atom_site_aniso_U_22
_atom_site_aniso_U_33
_atom_site_aniso_U_23
_atom_site_aniso_U_13
_atom_site_aniso_U_12
Ru1 0.0238(2) 0.0263(3) 0.0244(2) 0.00034(15) 0.00459(16) -0.00007(14)
Cl 0.0444(7) 0.0489(8) 0.0419(7) -0.0188(6) 0.0195(6) -0.0143(6)
O1 0.030(2) 0.052(2) 0.0215(17) 0.0015(15) 0.0064(15) -0.0026(16)
O2 0.051(2) 0.059(3) 0.069(3) 0.003(2) 0.028(2) -0.022(2)
O3 0.079(4) 0.055(3) 0.126(5) 0.038(3) -0.014(3) 0.017(3)
C1 0.031(2) 0.030(3) 0.020(2) -0.0028(19) 0.0046(18) -0.0043(19)
C2 0.029(2) 0.020(2) 0.025(2) -0.0018(18) 0.0041(18) -0.0024(18)
C3 0.027(2) 0.021(2) 0.024(2) 0.0025(18) 0.0053(18) -0.0020(18)
C4 0.024(2) 0.026(2) 0.020(2) 0.0006(18) 0.0026(17) -0.0059(18)
C5 0.025(2) 0.025(2) 0.021(2) -0.0003(18) 0.0015(18) -0.0031(18)
C6 0.027(2) 0.025(2) 0.022(2) -0.0027(19) 0.0011(18) 0.0034(18)
C7 0.036(3) 0.036(3) 0.038(3) 0.006(2) 0.002(2) -0.001(2)
C8 0.061(4) 0.045(3) 0.039(3) 0.015(3) 0.004(3) 0.012(3)
C9 0.048(3) 0.045(3) 0.037(3) -0.005(3) -0.011(2) 0.017(3)
C10 0.027(3) 0.042(3) 0.046(3) -0.009(3) 0.000(2) 0.001(2)
C11 0.029(2) 0.035(3) 0.034(3) 0.004(2) 0.003(2) 0.001(2)
C12 0.023(2) 0.031(3) 0.023(2) -0.0054(19) 0.0061(18) -0.0020(18)
C13 0.027(2) 0.034(3) 0.031(2) -0.004(2) 0.001(2) 0.001(2)
C14 0.026(3) 0.045(3) 0.054(3) -0.013(3) 0.002(2) 0.007(2)
C15 0.032(3) 0.065(4) 0.037(3) -0.021(3) 0.014(2) -0.004(3)
C16 0.044(3) 0.058(4) 0.033(3) -0.003(3) 0.017(2) -0.003(3)
C17 0.034(3) 0.041(3) 0.026(2) 0.000(2) 0.009(2) 0.004(2)
C18 0.025(2) 0.038(3) 0.021(2) 0.001(2) 0.0067(18) -0.006(2)
C19 0.037(3) 0.045(3) 0.030(2) -0.008(2) 0.004(2) -0.006(2)
C20 0.056(4) 0.073(4) 0.032(3) -0.021(3) 0.003(3) -0.011(3)
C21 0.043(3) 0.090(5) 0.025(3) 0.001(3) -0.005(2) -0.012(3)
C22 0.033(3) 0.074(4) 0.029(3) 0.012(3) -0.001(2) 0.001(3)
C23 0.028(2) 0.045(3) 0.030(3) 0.005(2) 0.005(2) -0.001(2)
C24 0.022(2) 0.041(3) 0.019(2) 0.000(2) 0.0033(17) -0.003(2)
C25 0.028(3) 0.044(3) 0.037(3) 0.002(2) 0.007(2) -0.006(2)
C26 0.026(3) 0.070(4) 0.042(3) 0.007(3) 0.003(2) -0.012(3)
C27 0.023(3) 0.098(6) 0.040(3) 0.013(3) 0.008(2) 0.003(3)
C28 0.041(3) 0.071(4) 0.035(3) 0.003(3) 0.018(3) 0.021(3)
C29 0.034(3) 0.055(3) 0.025(3) -0.007(2) 0.005(2) 0.008(2)
C30 0.042(3) 0.031(3) 0.031(3) -0.001(2) 0.009(2) -0.006(2)
C31 0.042(3) 0.043(3) 0.061(4) 0.008(3) -0.006(3) -0.001(3)

loop_
_atom_type_symbol
_atom_type_description
_atom_type_scat_dispersion_real
_atom_type_scat_dispersion_imag
_atom_type_scat_source
C C 0.0033 0.0016 'International Tables Vol C Tables 4.2.6.8 and 6.1.1.4'
H H 0.0000 0.0000 'International Tables Vol C Tables 4.2.6.8 and 6.1.1.4'
O O 0.0106 0.0060 'International Tables Vol C Tables 4.2.6.8 and 6.1.1.4'
Cl Cl 0.1484 0.1585 'International Tables Vol C Tables 4.2.6.8 and 6.1.1.4'
Ru Ru -1.2594 0.8363 'International Tables Vol C Tables 4.2.6.8 and 6.1.1.4'

loop_
_geom_angle_atom_site_label_1
_geom_angle_atom_site_label_2
_geom_angle_atom_site_label_3
_geom_angle
C30 Ru1 C31 90.4(2)
C30 Ru1 C3 93.42(19)
C31 Ru1 C3 133.3(2)
C30 Ru1 C4 118.60(18)
C31 Ru1 C4 100.8(2)
C3 Ru1 C4 38.67(16)
C30 Ru1 C2 104.49(19)
C31 Ru1 C2 162.1(2)
C3 Ru1 C2 37.75(15)
C4 Ru1 C2 63.56(16)
C30 Ru1 C5 155.21(19)
C31 Ru1 C5 100.3(2)
C3 Ru1 C5 63.02(16)
C4 Ru1 C5 37.58(16)
C2 Ru1 C5 62.22(16)
C30 Ru1 C1 139.74(19)
C31 Ru1 C1 129.9(2)
C3 Ru1 C1 61.03(15)
C4 Ru1 C1 61.12(15)
C2 Ru1 C1 36.28(16)
C5 Ru1 C1 35.95(15)
C30 Ru1 Cl 88.71(15)
C31 Ru1 Cl 91.23(19)
C3 Ru1 Cl 135.37(12)
C4 Ru1 Cl 149.70(12)
C2 Ru1 Cl 98.81(11)
C5 Ru1 Cl 113.14(11)
C1 Ru1 Cl 89.84(11)
O1 C1 C5 128.1(4)
O1 C1 C2 122.4(4)
C5 C1 C2 109.5(4)
O1 C1 Ru1 128.1(3)
C5 C1 Ru1 69.5(2)
C2 C1 Ru1 67.9(2)
C1 C2 C3 107.3(4)
C1 C2 C6 123.1(4)
C3 C2 C6 129.0(4)
C1 C2 Ru1 75.8(3)
C3 C2 Ru1 69.4(2)
C6 C2 Ru1 127.6(3)
C2 C3 C4 108.0(4)
C2 C3 C12 125.8(4)
C4 C3 C12 125.9(4)
C2 C3 Ru1 72.9(3)
C4 C3 Ru1 70.8(2)
C12 C3 Ru1 126.0(3)
C5 C4 C3 107.6(4)
C5 C4 C18 124.1(4)
C3 C4 C18 127.3(4)
C5 C4 Ru1 74.3(2)
C3 C4 Ru1 70.5(2)
C18 C4 Ru1 129.6(3)
C1 C5 C4 107.3(4)
C1 C5 C24 125.4(4)
C4 C5 C24 126.0(4)
C1 C5 Ru1 74.5(3)
C4 C5 Ru1 68.1(2)
C24 C5 Ru1 132.7(3)
C11 C6 C7 119.2(4)
C11 C6 C2 122.3(4)
C7 C6 C2 118.5(4)
C8 C7 C6 120.3(5)
C9 C8 C7 119.5(5)
C10 C9 C8 121.0(5)
C9 C10 C11 119.7(5)
C6 C11 C10 120.3(5)
C17 C12 C13 119.3(4)
C17 C12 C3 122.0(4)
C13 C12 C3 118.6(4)
C14 C13 C12 119.6(5)
C15 C14 C13 120.5(5)
C14 C15 C16 120.0(5)
C17 C16 C15 120.0(5)
C16 C17 C12 120.6(5)
C19 C18 C23 118.9(4)
C19 C18 C4 120.0(4)
C23 C18 C4 120.8(4)
C20 C19 C18 119.6(5)
C21 C20 C19 120.6(6)
C22 C21 C20 120.4(5)
C21 C22 C23 120.4(5)
C22 C23 C18 120.1(5)
C29 C24 C25 119.7(4)
C29 C24 C5 123.9(4)
C25 C24 C5 116.3(4)
C26 C25 C24 120.3(5)
C27 C26 C25 119.6(5)
C28 C27 C26 120.7(5)
C27 C28 C29 120.4(6)
C24 C29 C28 119.3(5)
O2 C30 Ru1 176.6(5)
O3 C31 Ru1 178.9(6)

loop_
_geom_bond_atom_site_label_1
_geom_bond_atom_site_label_2
_geom_bond_distance
Ru1 C30 1.882(5)
Ru1 C31 1.907(6)
Ru1 C3 2.193(4)
Ru1 C4 2.196(4)
Ru1 C2 2.240(4)
Ru1 C5 2.278(4)
Ru1 C1 2.344(5)
Ru1 Cl 2.4090(12)
O1 C1 1.316(5)
O2 C30 1.132(6)
O3 C31 1.110(7)
C1 C5 1.428(6)
C1 C2 1.430(6)
C2 C3 1.435(6)
C2 C6 1.494(6)
C3 C4 1.454(6)
C3 C12 1.482(6)
C4 C5 1.443(6)
C4 C18 1.477(6)
C5 C24 1.477(6)
C6 C11 1.378(7)
C6 C7 1.385(7)
C7 C8 1.380(7)
C8 C9 1.376(9)
C9 C10 1.356(8)
C10 C11 1.389(7)
C12 C17 1.388(6)
C12 C13 1.394(7)
C13 C14 1.388(7)
C14 C15 1.370(8)
C15 C16 1.389(8)
C16 C17 1.372(7)
C18 C19 1.391(7)
C18 C23 1.394(7)
C19 C20 1.390(7)
C20 C21 1.371(9)
C21 C22 1.354(9)
C22 C23 1.388(7)
C24 C29 1.372(7)
C24 C25 1.388(7)
C25 C26 1.379(7)
C26 C27 1.370(9)
C27 C28 1.359(10)
C28 C29 1.398(8)
